data_1543818
loop_
_publ_author_name
'Zhou, Jia-Hui'
'Cai, Sai-Hu'
'Xu, Yun-He'
'Loh, Teck-Peng'

_publ_section_title
;
 Anomalous Reactivity and Selectivity in the Intermolecular Diels-Alder
 Reactions of Multisubstituted Acyclic Dienes with Geometrical Isomers of
 Enals.
;
_journal_issue 10
_journal_name_full 'Organic letters'
_journal_page_first 2355
_journal_page_last 2358
_journal_paper_doi 10.1021/acs.orglett.6b00783
_journal_volume 18
_journal_year 2016
_chemical_formula_moiety 'C38 H48 O6 Si'
_chemical_formula_sum 'C38 H48 O6 Si'
_chemical_formula_weight 628.85
_chemical_name_systematic
;
 ? 
;
_space_group_crystal_system triclinic
_space_group_IT_number 2
_space_group_name_Hall '-P 1'
_space_group_name_H-M_alt 'P -1'
_symmetry_space_group_name_Hall '-P 1'
_symmetry_space_group_name_H-M 'P -1'
_atom_sites_solution_hydrogens geom
_atom_sites_solution_primary direct
_atom_sites_solution_secondary difmap
_audit_creation_date 2013-05-17
_audit_creation_method
;
  Olex2 1.2
  (compiled Apr 23 2013 17:54:37, GUI svn.r4466)
;
_cell_angle_alpha 87.511(4)
_cell_angle_beta 81.820(4)
_cell_angle_gamma 82.982(4)
_cell_formula_units_Z 2
_cell_length_a 11.2348(5)
_cell_length_b 11.3819(6)
_cell_length_c 14.1336(6)
_cell_measurement_reflns_used 4129
_cell_measurement_temperature 291(2)
_cell_measurement_theta_max 29.0783
_cell_measurement_theta_min 3.1814
_cell_volume 1774.90(15)
_computing_cell_refinement 'CrysAlisPro (Agilent Technologies)'
_computing_data_collection 'CrysAlisPro (Agilent Technologies)'
_computing_data_reduction 'CrysAlisPro (Agilent Technologies)'
_computing_molecular_graphics
;
O. V. Dolomanov, L. J. Bourhis, R. J. Gildea, J. A. K. Howard and H. Puschmann,
OLEX2: a complete structure solution, refinement and analysis program.
J. Appl. Cryst. (2009). 42, 339-341.
;
_computing_publication_material
;
O. V. Dolomanov, L. J. Bourhis, R. J. Gildea, J. A. K. Howard and H. Puschmann,
OLEX2: a complete structure solution, refinement and analysis program.
J. Appl. Cryst. (2009). 42, 339-341.
;
_computing_structure_refinement
;
SHELXL, G.M. Sheldrick, Acta Cryst.
(2008). A64, 112-122
;
_computing_structure_solution
;
SHELXS, G.M. Sheldrick, Acta Cryst.
(2008). A64, 112-122
;
_diffrn_ambient_temperature 291(2)
_diffrn_detector_area_resol_mean 15.9149
_diffrn_measured_fraction_theta_full 0.989
_diffrn_measured_fraction_theta_max 0.989
_diffrn_measurement_device_type 'Gemini S Ultra, Agilent Technologies'
_diffrn_measurement_method '\w scans'
_diffrn_radiation_monochromator graphite
_diffrn_radiation_type MoK\a
_diffrn_radiation_wavelength 0.71073
_diffrn_reflns_av_R_equivalents 0.0246
_diffrn_reflns_av_unetI/netI 0.0430
_diffrn_reflns_limit_h_max 14
_diffrn_reflns_limit_h_min -13
_diffrn_reflns_limit_k_max 14
_diffrn_reflns_limit_k_min -12
_diffrn_reflns_limit_l_max 17
_diffrn_reflns_limit_l_min -17
_diffrn_reflns_number 15023
_diffrn_reflns_theta_full 26.37
_diffrn_reflns_theta_max 26.37
_diffrn_reflns_theta_min 3.19
_diffrn_source 'Enhance (Mo) X-ray Source'
_exptl_absorpt_coefficient_mu 0.110
_exptl_absorpt_correction_T_max 0.9700
_exptl_absorpt_correction_T_min 0.9616
_exptl_absorpt_correction_type multi-scan
_exptl_absorpt_process_details
;
CrysAlisPro, Agilent Technologies,
Version 1.171.36.21 (release 14-08-2012 CrysAlis171 .NET)
(compiled Sep 14 2012,17:21:16)
Empirical absorption correction using spherical harmonics,
 implemented in SCALE3 ABSPACK scaling algorithm.
;
_exptl_crystal_colour colourless
_exptl_crystal_density_diffrn 1.177
_exptl_crystal_density_method 'not measured'
_exptl_crystal_description block
_exptl_crystal_F_000 676
_exptl_crystal_size_max 0.36
_exptl_crystal_size_mid 0.3
_exptl_crystal_size_min 0.28
_refine_diff_density_max 0.329
_refine_diff_density_min -0.317
_refine_diff_density_rms 0.038
_refine_ls_extinction_method none
_refine_ls_goodness_of_fit_ref 1.032
_refine_ls_hydrogen_treatment constr
_refine_ls_matrix_type full
_refine_ls_number_parameters 423
_refine_ls_number_reflns 7167
_refine_ls_number_restraints 3
_refine_ls_restrained_S_all 1.033
_refine_ls_R_factor_all 0.0804
_refine_ls_R_factor_gt 0.0562
_refine_ls_shift/su_max 0.000
_refine_ls_shift/su_mean 0.000
_refine_ls_structure_factor_coef Fsqd
_refine_ls_weighting_details 'calc w=1/[\s^2^(Fo^2^)+(0.0599P)^2^+0.3623P] where P=(Fo^2^+2Fc^2^)/3'
_refine_ls_weighting_scheme calc
_refine_ls_wR_factor_gt 0.1307
_refine_ls_wR_factor_ref 0.1460
_reflns_number_gt 5193
_reflns_number_total 7167
_reflns_threshold_expression >2sigma(I)
_cod_data_source_file ol6b00783_si_002.cif
_cod_data_source_block shelxl
_cod_original_cell_volume 1774.90(14)
_cod_database_code 1543818
_olex2_refinement_description
;
1. Others
 Fixed Uiso: H6(0.062) H2(0.056) H3(0.049) H5(0.053) H16A(0.1) H16B(0.1)
 H16C(0.1) H17A(0.104) H17B(0.104) H17C(0.104) H4(0.06) H21A(0.053) H21B(0.053)
 H7A(0.064) H7B(0.064) H15A(0.061) H15B(0.061) H8A(0.081) H8B(0.081) H10(0.103)
 H11(0.131) H12(0.131) H13(0.114) H14(0.087) H35A(0.146) H35B(0.146)
 H35C(0.146) H34A(0.126) H34B(0.126) H34C(0.126) H37A(0.14) H37B(0.14)
 H37C(0.14) H23(0.071) H24(0.083) H25(0.084) H26(0.084) H27(0.07) H29(0.073)
 H30(0.089) H31(0.093) H32(0.089) H33(0.07) H19A(0.123) H19B(0.123) H20A(0.223)
 H20B(0.223) H20C(0.223) H19C(0.123) H19D(0.123) H20D(0.223) H20E(0.223)
 H20F(0.223)
 Fixed X: H6(0.1567) H2(0.3104) H3(0.4452) H5(0.3722) H16A(0.0527)
 H16B(0.0975) H16C(0.0319) H17A(0.2847) H17B(0.3449) H17C(0.2057) H4(0.3237)
 H21A(0.5578) H21B(0.6177) H7A(0.2377) H7B(0.2572) H15A(0.6123) H15B(0.5245)
 H8A(0.3183) H8B(0.4301) H10(0.3947) H11(0.2614) H12(0.0632) H13(-0.0009)
 H14(0.13) H35A(0.9201) H35B(0.8651) H35C(0.8593) H34A(0.707) H34B(0.6385)
 H34C(0.7789) H37A(0.6447) H37B(0.5547) H37C(0.6314) H23(0.8044) H24(0.9478)
 H25(1.0873) H26(1.0793) H27(0.933) H29(0.9188) H30(0.9287) H31(0.7598)
 H32(0.578) H33(0.5676) H19A(0.6304) H19B(0.7143) H20A(0.8269) H20B(0.8285)
 H20C(0.7437) H19C(0.8074) H19D(0.7611) H20D(0.7006) H20E(0.7749) H20F(0.6364)
 Fixed Y: H6(0.3407) H2(0.6065) H3(0.4693) H5(0.2771) H16A(0.5622)
 H16B(0.6263) H16C(0.5125) H17A(0.4811) H17B(0.5987) H17C(0.5999) H4(0.2912)
 H21A(0.1712) H21B(0.2757) H7A(0.1411) H7B(0.159) H15A(0.4589) H15B(0.5052)
 H8A(-0.0492) H8B(-0.1054) H10(-0.0953) H11(-0.1474) H12(-0.1686) H13(-0.137)
 H14(-0.0848) H35A(0.3421) H35B(0.258) H35C(0.3938) H34A(0.5371) H34B(0.5026)
 H34C(0.5068) H37A(0.2524) H37B(0.3469) H37C(0.385) H23(0.4444) H24(0.4674)
 H25(0.3107) H26(0.1286) H27(0.1029) H29(0.0734) H30(-0.1199) H31(-0.2198) H32(-
 0.1211) H33(0.0727) H19A(0.9519) H19B(0.8462) H20A(0.9544) H20B(0.8246)
 H20C(0.928) H19C(0.7851) H19D(0.871) H20D(0.9046) H20E(0.9863) H20F(0.984)
 Fixed Z: H6(0.8436) H2(0.7341) H3(0.7838) H5(0.851) H16A(0.7242) H16B(0.8063)
 H16C(0.8297) H17A(0.5717) H17B(0.5693) H17C(0.603) H4(0.6057) H21A(0.7238)
 H21B(0.667) H7A(0.8352) H7B(0.7236) H15A(0.6622) H15B(0.5876) H8A(0.862)
 H8B(0.7927) H10(0.6115) H11(0.5134) H12(0.5773) H13(0.7356) H14(0.8319)
 H35A(0.9283) H35B(1.0093) H35C(1.0269) H34A(0.9654) H34B(0.8833) H34C(0.8643)
 H37A(1.0454) H37B(0.9996) H37C(1.0749) H23(0.71) H24(0.5796) H25(0.5264)
 H26(0.6036) H27(0.7318) H29(0.9054) H30(0.9607) H31(0.9742) H32(0.9402)
 H33(0.8853) H19A(0.593) H19B(0.5414) H20A(0.6251) H20B(0.6673) H20C(0.7205)
 H19C(0.6475) H19D(0.7328) H20D(0.5467) H20E(0.5959) H20F(0.6313)
;

loop_
_space_group_symop_id
_space_group_symop_operation_xyz
1 'x, y, z'
2 '-x, -y, -z'

loop_
_atom_site_label
_atom_site_type_symbol
_atom_site_fract_x
_atom_site_fract_y
_atom_site_fract_z
_atom_site_U_iso_or_equiv
_atom_site_adp_type
_atom_site_occupancy
_atom_site_symmetry_multiplicity
_atom_site_calc_flag
_atom_site_refinement_flags
_atom_site_disorder_assembly
_atom_site_disorder_group
C7 C 0.43330(17) 0.31990(16) 0.71027(13) 0.0400(4) Uani 1 1 d . . .
C6 C 0.22285(18) 0.36637(19) 0.80454(15) 0.0514(5) Uani 1 1 d . . .
H6 H 0.1567 0.3407 0.8436 0.062 Uiso 1 1 calc R . .
C1 C 0.20682(18) 0.47460(19) 0.76663(15) 0.0481(5) Uani 1 1 d . . .
C2 C 0.30858(18) 0.52917(18) 0.70677(14) 0.0464(5) Uani 1 1 d . . .
H2 H 0.3104 0.6065 0.7341 0.056 Uiso 1 1 calc R . .
C3 C 0.43178(17) 0.45698(16) 0.71813(14) 0.0412(4) Uani 1 1 d . . .
H3 H 0.4452 0.4693 0.7838 0.049 Uiso 1 1 calc R . .
C5 C 0.33687(17) 0.27991(17) 0.79132(14) 0.0438(5) Uani 1 1 d . . .
H5 H 0.3722 0.2771 0.8510 0.053 Uiso 1 1 calc R . .
C38 C 0.0862(2) 0.5508(2) 0.78322(19) 0.0666(7) Uani 1 1 d . . .
H16A H 0.0527 0.5622 0.7242 0.100 Uiso 1 1 calc R . .
H16B H 0.0975 0.6263 0.8063 0.100 Uiso 1 1 calc R . .
H16C H 0.0319 0.5125 0.8297 0.100 Uiso 1 1 calc R . .
C17 C 0.2836(2) 0.5546(2) 0.60291(17) 0.0690(7) Uani 1 1 d . . .
H17A H 0.2847 0.4811 0.5717 0.104 Uiso 1 1 calc R . .
H17B H 0.3449 0.5987 0.5693 0.104 Uiso 1 1 calc R . .
H17C H 0.2057 0.5999 0.6030 0.104 Uiso 1 1 calc R . .
C4 C 0.4048(2) 0.28846(19) 0.61366(15) 0.0500(5) Uani 1 1 d . . .
H4 H 0.3237 0.2912 0.6057 0.060 Uiso 1 1 calc R . .
C21 C 0.55994(17) 0.25619(18) 0.72149(14) 0.0440(5) Uani 1 1 d . . .
H21A H 0.5578 0.1712 0.7238 0.053 Uiso 1 1 calc R . .
H21B H 0.6177 0.2757 0.6670 0.053 Uiso 1 1 calc R . .
C8 C 0.29638(19) 0.15805(18) 0.78055(17) 0.0533(5) Uani 1 1 d . . .
H7A H 0.2377 0.1411 0.8352 0.064 Uiso 1 1 calc R . .
H7B H 0.2572 0.1590 0.7236 0.064 Uiso 1 1 calc R . .
C16 C 0.53623(19) 0.50598(18) 0.65423(15) 0.0506(5) Uani 1 1 d . . .
H15A H 0.6123 0.4589 0.6622 0.061 Uiso 1 1 calc R . .
H15B H 0.5245 0.5052 0.5876 0.061 Uiso 1 1 calc R . .
C18 C 0.6335(2) 0.6768(2) 0.6460(2) 0.0694(7) Uani 1 1 d . . .
C9 C 0.3586(2) -0.0477(2) 0.79657(19) 0.0672(7) Uani 1 1 d . . .
H8A H 0.3183 -0.0492 0.8620 0.081 Uiso 1 1 calc R . .
H8B H 0.4301 -0.1054 0.7927 0.081 Uiso 1 1 calc R . .
C10 C 0.2752(2) -0.08330(19) 0.73162(18) 0.0597(6) Uani 1 1 d . . .
C11 C 0.3148(3) -0.1031(2) 0.6366(2) 0.0858(8) Uani 1 1 d . . .
H10 H 0.3947 -0.0953 0.6115 0.103 Uiso 1 1 calc R . .
C12 C 0.2353(4) -0.1347(3) 0.5780(3) 0.1089(12) Uani 1 1 d . . .
H11 H 0.2614 -0.1474 0.5134 0.131 Uiso 1 1 calc R . .
C13 C 0.1167(4) -0.1472(3) 0.6163(3) 0.1088(12) Uani 1 1 d . . .
H12 H 0.0632 -0.1686 0.5773 0.131 Uiso 1 1 calc R . .
C14 C 0.0787(3) -0.1285(3) 0.7101(3) 0.0950(10) Uani 1 1 d . . .
H13 H -0.0009 -0.1370 0.7356 0.114 Uiso 1 1 calc R . .
C15 C 0.1570(2) -0.0971(2) 0.7674(2) 0.0725(7) Uani 1 1 d . . .
H14 H 0.1300 -0.0848 0.8319 0.087 Uiso 1 1 calc R . .
C36 C 0.7330(2) 0.3577(2) 0.94219(16) 0.0576(6) Uani 1 1 d . . .
C35 C 0.8560(3) 0.3358(3) 0.9802(2) 0.0975(10) Uani 1 1 d . . .
H35A H 0.9201 0.3421 0.9283 0.146 Uiso 1 1 calc R . .
H35B H 0.8651 0.2580 1.0093 0.146 Uiso 1 1 calc R . .
H35C H 0.8593 0.3938 1.0269 0.146 Uiso 1 1 calc R . .
C34 C 0.7124(3) 0.4882(2) 0.9109(2) 0.0843(8) Uani 1 1 d . . .
H34A H 0.7070 0.5371 0.9654 0.126 Uiso 1 1 calc R . .
H34B H 0.6385 0.5026 0.8833 0.126 Uiso 1 1 calc R . .
H34C H 0.7789 0.5068 0.8643 0.126 Uiso 1 1 calc R . .
C37 C 0.6314(3) 0.3332(3) 1.0231(2) 0.0934(9) Uani 1 1 d . . .
H37A H 0.6447 0.2524 1.0454 0.140 Uiso 1 1 calc R . .
H37B H 0.5547 0.3469 0.9996 0.140 Uiso 1 1 calc R . .
H37C H 0.6314 0.3850 1.0749 0.140 Uiso 1 1 calc R . .
C22 C 0.85237(17) 0.27061(18) 0.73788(14) 0.0451(5) Uani 1 1 d . . .
C23 C 0.8593(2) 0.3797(2) 0.68914(16) 0.0588(6) Uani 1 1 d . . .
H23 H 0.8044 0.4444 0.7100 0.071 Uiso 1 1 calc R . .
C24 C 0.9459(2) 0.3939(2) 0.61075(17) 0.0689(7) Uani 1 1 d . . .
H24 H 0.9478 0.4674 0.5796 0.083 Uiso 1 1 calc R . .
C25 C 1.0286(2) 0.3008(3) 0.57865(17) 0.0696(7) Uani 1 1 d . . .
H25 H 1.0873 0.3107 0.5264 0.084 Uiso 1 1 calc R . .
C26 C 1.0235(2) 0.1925(2) 0.62470(17) 0.0703(7) Uani 1 1 d . . .
H26 H 1.0793 0.1286 0.6036 0.084 Uiso 1 1 calc R . .
C27 C 0.9359(2) 0.1775(2) 0.70251(16) 0.0587(6) Uani 1 1 d . . .
H27 H 0.9330 0.1029 0.7318 0.070 Uiso 1 1 calc R . .
C28 C 0.74224(18) 0.09695(19) 0.88778(14) 0.0477(5) Uani 1 1 d . . .
C29 C 0.8495(2) 0.0350(2) 0.91180(16) 0.0605(6) Uani 1 1 d . . .
H29 H 0.9188 0.0734 0.9054 0.073 Uiso 1 1 calc R . .
C30 C 0.8560(3) -0.0815(2) 0.94471(18) 0.0740(7) Uani 1 1 d . . .
H30 H 0.9287 -0.1199 0.9607 0.089 Uiso 1 1 calc R . .
C31 C 0.7550(3) -0.1407(2) 0.95380(19) 0.0772(8) Uani 1 1 d . . .
H31 H 0.7598 -0.2198 0.9742 0.093 Uiso 1 1 calc R . .
C32 C 0.6470(3) -0.0822(2) 0.93257(18) 0.0742(7) Uani 1 1 d . . .
H32 H 0.5780 -0.1211 0.9402 0.089 Uiso 1 1 calc R . .
C33 C 0.6411(2) 0.0346(2) 0.89978(16) 0.0585(6) Uani 1 1 d . . .
H33 H 0.5676 0.0727 0.8853 0.070 Uiso 1 1 calc R . .
O1 O 0.47896(17) 0.26051(18) 0.54716(12) 0.0838(6) Uani 1 1 d . . .
O2 O 0.39537(13) 0.06782(13) 0.77386(12) 0.0645(4) Uani 1 1 d . . .
O3 O 0.53661(14) 0.62582(13) 0.68357(11) 0.0624(4) Uani 1 1 d . A .
O4 O 0.71654(16) 0.63440(15) 0.59243(13) 0.0740(5) Uani 1 1 d . A .
O6 O 0.59678(11) 0.29210(12) 0.80764(9) 0.0467(3) Uani 1 1 d . . .
Si1 Si 0.73064(5) 0.25452(5) 0.84186(4) 0.04323(16) Uani 1 1 d . . .
O5 O 0.6042(8) 0.7932(8) 0.6566(4) 0.0828(17) Uani 0.462(4) 1 d PD A 2
C19 C 0.6796(6) 0.8776(7) 0.6033(5) 0.1025(18) Uani 0.462(4) 1 d PD A 2
H19A H 0.6304 0.9519 0.5930 0.123 Uiso 0.462(4) 1 calc PR A 2
H19B H 0.7143 0.8462 0.5414 0.123 Uiso 0.462(4) 1 calc PR A 2
C20 C 0.7786(9) 0.8980(11) 0.6591(7) 0.149(3) Uani 0.462(4) 1 d PD A 2
H20A H 0.8269 0.9544 0.6251 0.223 Uiso 0.462(4) 1 calc PR A 2
H20B H 0.8285 0.8246 0.6673 0.223 Uiso 0.462(4) 1 calc PR A 2
H20C H 0.7437 0.9280 0.7205 0.223 Uiso 0.462(4) 1 calc PR A 2
C19' C 0.7396(6) 0.8394(5) 0.6757(5) 0.1025(18) Uani 0.538(4) 1 d PD A 1
H19C H 0.8074 0.7851 0.6475 0.123 Uiso 0.538(4) 1 calc PR A 1
H19D H 0.7611 0.8710 0.7328 0.123 Uiso 0.538(4) 1 calc PR A 1
O5' O 0.6310(6) 0.7779(7) 0.6996(4) 0.0828(17) Uani 0.538(4) 1 d PD A 1
C20' C 0.7103(8) 0.9373(8) 0.6062(6) 0.149(3) Uani 0.538(4) 1 d PD A 1
H20D H 0.7006 0.9046 0.5467 0.223 Uiso 0.538(4) 1 calc PR A 1
H20E H 0.7749 0.9863 0.5959 0.223 Uiso 0.538(4) 1 calc PR A 1
H20F H 0.6364 0.9840 0.6313 0.223 Uiso 0.538(4) 1 calc PR A 1

loop_
_atom_site_aniso_label
_atom_site_aniso_U_11
_atom_site_aniso_U_22
_atom_site_aniso_U_33
_atom_site_aniso_U_23
_atom_site_aniso_U_13
_atom_site_aniso_U_12
C7 0.0370(10) 0.0392(11) 0.0430(11) 0.0023(8) -0.0025(8) -0.0055(8)
C6 0.0385(11) 0.0527(13) 0.0609(13) -0.0013(10) 0.0037(10) -0.0095(9)
C1 0.0397(11) 0.0465(12) 0.0583(13) -0.0053(10) -0.0069(9) -0.0041(9)
C2 0.0451(11) 0.0390(11) 0.0542(12) -0.0012(9) -0.0060(9) -0.0023(9)
C3 0.0408(10) 0.0395(11) 0.0431(10) 0.0013(8) -0.0028(8) -0.0078(8)
C5 0.0390(10) 0.0436(11) 0.0484(11) 0.0048(9) -0.0034(9) -0.0081(8)
C38 0.0446(13) 0.0638(16) 0.0882(18) -0.0070(13) -0.0055(12) 0.0035(11)
C17 0.0712(16) 0.0675(16) 0.0641(15) 0.0099(12) -0.0146(13) 0.0109(13)
C4 0.0511(13) 0.0495(12) 0.0504(13) -0.0013(10) -0.0102(10) -0.0057(10)
C21 0.0405(11) 0.0442(11) 0.0466(11) -0.0003(9) -0.0035(9) -0.0050(8)
C8 0.0451(12) 0.0445(12) 0.0703(14) 0.0069(10) -0.0071(10) -0.0091(9)
C16 0.0498(12) 0.0419(12) 0.0581(13) 0.0007(10) 0.0026(10) -0.0100(9)
C18 0.0626(16) 0.0549(15) 0.0891(18) -0.0056(13) 0.0111(14) -0.0238(12)
C9 0.0662(16) 0.0420(13) 0.0925(18) 0.0102(12) -0.0094(14) -0.0084(11)
C10 0.0596(14) 0.0353(11) 0.0813(17) 0.0001(11) -0.0009(12) -0.0041(10)
C11 0.087(2) 0.0693(19) 0.095(2) -0.0122(16) 0.0040(18) -0.0004(15)
C12 0.149(4) 0.078(2) 0.097(2) -0.0275(18) -0.018(3) 0.009(2)
C13 0.121(3) 0.065(2) 0.152(4) -0.028(2) -0.062(3) 0.001(2)
C14 0.082(2) 0.0605(18) 0.147(3) -0.0161(19) -0.024(2) -0.0104(15)
C15 0.0643(16) 0.0495(14) 0.103(2) -0.0007(13) -0.0066(15) -0.0087(12)
C36 0.0552(13) 0.0627(15) 0.0545(13) -0.0040(11) -0.0078(11) -0.0042(11)
C35 0.090(2) 0.116(3) 0.096(2) -0.0278(19) -0.0459(19) -0.0028(18)
C34 0.104(2) 0.0605(17) 0.089(2) -0.0148(14) -0.0151(17) -0.0052(15)
C37 0.110(2) 0.095(2) 0.0664(17) -0.0144(15) 0.0187(16) -0.0113(18)
C22 0.0360(10) 0.0516(12) 0.0479(11) 0.0035(9) -0.0066(9) -0.0074(9)
C23 0.0523(13) 0.0567(14) 0.0641(14) 0.0069(11) 0.0012(11) -0.0068(10)
C24 0.0708(17) 0.0699(17) 0.0638(15) 0.0146(13) 0.0045(13) -0.0216(13)
C25 0.0563(15) 0.097(2) 0.0533(14) 0.0016(14) 0.0099(11) -0.0213(14)
C26 0.0588(15) 0.0794(19) 0.0644(15) -0.0026(13) 0.0105(12) 0.0038(13)
C27 0.0547(14) 0.0589(14) 0.0572(13) 0.0050(11) 0.0023(11) 0.0001(11)
C28 0.0434(11) 0.0527(13) 0.0447(11) 0.0072(9) -0.0023(9) -0.0035(9)
C29 0.0528(13) 0.0642(15) 0.0613(14) 0.0143(11) -0.0071(11) -0.0003(11)
C30 0.0727(17) 0.0711(18) 0.0708(16) 0.0214(14) -0.0096(13) 0.0122(14)
C31 0.100(2) 0.0557(16) 0.0710(17) 0.0200(13) -0.0033(15) -0.0062(15)
C32 0.0810(19) 0.0686(17) 0.0739(17) 0.0207(14) -0.0061(14) -0.0260(15)
C33 0.0513(13) 0.0635(15) 0.0597(14) 0.0160(11) -0.0056(11) -0.0112(11)
O1 0.0745(12) 0.1190(17) 0.0546(10) -0.0264(10) -0.0042(9) 0.0054(11)
O2 0.0475(9) 0.0412(9) 0.1033(13) 0.0077(8) -0.0068(9) -0.0065(7)
O3 0.0550(9) 0.0466(9) 0.0828(11) -0.0057(8) 0.0112(8) -0.0178(7)
O4 0.0600(11) 0.0641(11) 0.0926(13) -0.0034(9) 0.0185(10) -0.0190(8)
O6 0.0360(7) 0.0545(9) 0.0489(8) 0.0026(6) -0.0073(6) -0.0023(6)
Si1 0.0348(3) 0.0466(3) 0.0467(3) 0.0049(2) -0.0033(2) -0.0035(2)
O5 0.086(3) 0.067(2) 0.098(4) -0.025(3) 0.017(3) -0.043(3)
C19 0.099(4) 0.088(4) 0.129(5) -0.026(3) 0.007(3) -0.060(3)
C20 0.135(7) 0.171(7) 0.162(7) 0.041(5) -0.038(4) -0.098(6)
C19' 0.099(4) 0.088(4) 0.129(5) -0.026(3) 0.007(3) -0.060(3)
O5' 0.086(3) 0.067(2) 0.098(4) -0.025(3) 0.017(3) -0.043(3)
C20' 0.135(7) 0.171(7) 0.162(7) 0.041(5) -0.038(4) -0.098(6)

loop_
_atom_type_symbol
_atom_type_description
_atom_type_scat_dispersion_real
_atom_type_scat_dispersion_imag
_atom_type_scat_source
C C 0.0033 0.0016 'International Tables Vol C Tables 4.2.6.8 and 6.1.1.4'
H H 0.0000 0.0000 'International Tables Vol C Tables 4.2.6.8 and 6.1.1.4'
O O 0.0106 0.0060 'International Tables Vol C Tables 4.2.6.8 and 6.1.1.4'
Si Si 0.0817 0.0704 'International Tables Vol C Tables 4.2.6.8 and 6.1.1.4'

loop_
_geom_angle_atom_site_label_1
_geom_angle_atom_site_label_2
_geom_angle_atom_site_label_3
_geom_angle
C5 C7 C3 107.06(15)
C4 C7 C3 111.29(15)
C4 C7 C5 110.44(16)
C4 C7 C21 107.20(16)
C21 C7 C3 110.24(15)
C21 C7 C5 110.64(15)
C1 C6 H6 116.4
C1 C6 C5 127.15(19)
C5 C6 H6 116.4
C6 C1 C2 121.69(18)
C6 C1 C38 121.8(2)
C2 C1 C38 116.51(19)
C1 C2 H2 106.0
C1 C2 C3 110.67(16)
C1 C2 C17 111.90(17)
C3 C2 H2 106.0
C17 C2 H2 106.0
C17 C2 C3 115.49(17)
C7 C3 H3 105.5
C2 C3 C7 114.21(15)
C2 C3 H3 105.5
C16 C3 C7 113.06(16)
C16 C3 C2 112.02(16)
C16 C3 H3 105.5
C7 C5 H5 107.2
C6 C5 C7 112.60(16)
C6 C5 H5 107.2
C6 C5 C8 106.32(16)
C8 C5 C7 115.96(17)
C8 C5 H5 107.2
C1 C38 H16A 109.5
C1 C38 H16B 109.5
C1 C38 H16C 109.5
H16A C38 H16B 109.5
H16A C38 H16C 109.5
H16B C38 H16C 109.5
C2 C17 H17A 109.5
C2 C17 H17B 109.5
C2 C17 H17C 109.5
H17A C17 H17B 109.5
H17A C17 H17C 109.5
H17B C17 H17C 109.5
C7 C4 H4 117.8
O1 C4 C7 124.5(2)
O1 C4 H4 117.8
C7 C21 H21A 109.8
C7 C21 H21B 109.8
H21A C21 H21B 108.2
O6 C21 C7 109.60(15)
O6 C21 H21A 109.8
O6 C21 H21B 109.8
C5 C8 H7A 109.3
C5 C8 H7B 109.3
H7A C8 H7B 108.0
O2 C8 C5 111.56(16)
O2 C8 H7A 109.3
O2 C8 H7B 109.3
C3 C16 H15A 110.5
C3 C16 H15B 110.5
H15A C16 H15B 108.7
O3 C16 C3 106.17(16)
O3 C16 H15A 110.5
O3 C16 H15B 110.5
O3 C18 O5 106.5(4)
O3 C18 O5' 105.5(3)
O4 C18 O3 127.0(2)
O4 C18 O5 123.9(4)
O4 C18 O5' 125.9(3)
O5 C18 O5' 30.5(4)
H8A C9 H8B 107.7
C10 C9 H8A 108.9
C10 C9 H8B 108.9
O2 C9 H8A 108.9
O2 C9 H8B 108.9
O2 C9 C10 113.33(19)
C11 C10 C9 121.1(2)
C11 C10 C15 119.0(3)
C15 C10 C9 119.9(2)
C10 C11 H10 120.1
C10 C11 C12 119.8(3)
C12 C11 H10 120.1
C11 C12 H11 120.2
C13 C12 C11 119.6(3)
C13 C12 H11 120.2
C12 C13 H12 119.9
C14 C13 C12 120.2(3)
C14 C13 H12 119.9
C13 C14 H13 120.0
C13 C14 C15 120.1(3)
C15 C14 H13 120.0
C10 C15 H14 119.3
C14 C15 C10 121.3(3)
C14 C15 H14 119.3
C35 C36 Si1 110.07(17)
C34 C36 C35 108.1(2)
C34 C36 C37 108.4(2)
C34 C36 Si1 112.47(16)
C37 C36 C35 109.4(2)
C37 C36 Si1 108.38(17)
C36 C35 H35A 109.5
C36 C35 H35B 109.5
C36 C35 H35C 109.5
H35A C35 H35B 109.5
H35A C35 H35C 109.5
H35B C35 H35C 109.5
C36 C34 H34A 109.5
C36 C34 H34B 109.5
C36 C34 H34C 109.5
H34A C34 H34B 109.5
H34A C34 H34C 109.5
H34B C34 H34C 109.5
C36 C37 H37A 109.5
C36 C37 H37B 109.5
C36 C37 H37C 109.5
H37A C37 H37B 109.5
H37A C37 H37C 109.5
H37B C37 H37C 109.5
C23 C22 Si1 120.18(16)
C27 C22 C23 116.3(2)
C27 C22 Si1 123.48(16)
C22 C23 H23 119.2
C24 C23 C22 121.7(2)
C24 C23 H23 119.2
C23 C24 H24 119.7
C25 C24 C23 120.7(2)
C25 C24 H24 119.7
C24 C25 H25 120.5
C24 C25 C26 119.0(2)
C26 C25 H25 120.5
C25 C26 H26 119.7
C25 C26 C27 120.5(2)
C27 C26 H26 119.7
C22 C27 C26 121.8(2)
C22 C27 H27 119.1
C26 C27 H27 119.1
C29 C28 C33 116.1(2)
C29 C28 Si1 123.27(17)
C33 C28 Si1 120.66(17)
C28 C29 H29 118.9
C30 C29 C28 122.2(2)
C30 C29 H29 118.9
C29 C30 H30 120.0
C31 C30 C29 120.0(2)
C31 C30 H30 120.0
C30 C31 H31 120.2
C32 C31 C30 119.6(2)
C32 C31 H31 120.2
C31 C32 H32 120.0
C31 C32 C33 120.0(2)
C33 C32 H32 120.0
C28 C33 H33 119.0
C32 C33 C28 122.0(2)
C32 C33 H33 119.0
C8 O2 C9 112.64(16)
C18 O3 C16 114.65(18)
C21 O6 Si1 125.40(12)
C22 Si1 C36 113.80(10)
C28 Si1 C36 110.15(10)
C28 Si1 C22 109.60(9)
O6 Si1 C36 103.81(9)
O6 Si1 C22 109.66(8)
O6 Si1 C28 109.65(8)
C18 O5 C19 120.4(8)
O5 C19 H19A 109.8
O5 C19 H19B 109.8
O5 C19 C20 109.3(7)
H19A C19 H19B 108.3
C20 C19 H19A 109.8
C20 C19 H19B 109.8
C19 C20 H20A 109.5
C19 C20 H20B 109.5
C19 C20 H20C 109.5
H20A C20 H20B 109.5
H20A C20 H20C 109.5
H20B C20 H20C 109.5
H19C C19' H19D 108.5
O5' C19' H19C 110.3
O5' C19' H19D 110.3
O5' C19' C20' 107.2(6)
C20' C19' H19C 110.3
C20' C19' H19D 110.3
C18 O5' C19' 113.6(6)

loop_
_geom_bond_atom_site_label_1
_geom_bond_atom_site_label_2
_geom_bond_distance
C7 C3 1.567(3)
C7 C5 1.554(2)
C7 C4 1.513(3)
C7 C21 1.542(3)
C6 H6 0.9300
C6 C1 1.324(3)
C6 C5 1.511(3)
C1 C2 1.504(3)
C1 C38 1.511(3)
C2 H2 0.9800
C2 C3 1.546(3)
C2 C17 1.542(3)
C3 H3 0.9800
C3 C16 1.523(3)
C5 H5 0.9800
C5 C8 1.532(3)
C38 H16A 0.9600
C38 H16B 0.9600
C38 H16C 0.9600
C17 H17A 0.9600
C17 H17B 0.9600
C17 H17C 0.9600
C4 H4 0.9300
C4 O1 1.191(2)
C21 H21A 0.9700
C21 H21B 0.9700
C21 O6 1.431(2)
C8 H7A 0.9700
C8 H7B 0.9700
C8 O2 1.414(2)
C16 H15A 0.9700
C16 H15B 0.9700
C16 O3 1.443(2)
C18 O3 1.329(3)
C18 O4 1.182(3)
C18 O5 1.336(10)
C18 O5' 1.401(8)
C9 H8A 0.9700
C9 H8B 0.9700
C9 C10 1.502(3)
C9 O2 1.436(2)
C10 C11 1.373(4)
C10 C15 1.377(3)
C11 H10 0.9300
C11 C12 1.389(5)
C12 H11 0.9300
C12 C13 1.386(5)
C13 H12 0.9300
C13 C14 1.352(5)
C14 H13 0.9300
C14 C15 1.364(4)
C15 H14 0.9300
C36 C35 1.541(3)
C36 C34 1.531(3)
C36 C37 1.539(3)
C36 Si1 1.885(2)
C35 H35A 0.9600
C35 H35B 0.9600
C35 H35C 0.9600
C34 H34A 0.9600
C34 H34B 0.9600
C34 H34C 0.9600
C37 H37A 0.9600
C37 H37B 0.9600
C37 H37C 0.9600
C22 C23 1.399(3)
C22 C27 1.387(3)
C22 Si1 1.879(2)
C23 H23 0.9300
C23 C24 1.384(3)
C24 H24 0.9300
C24 C25 1.369(4)
C25 H25 0.9300
C25 C26 1.372(3)
C26 H26 0.9300
C26 C27 1.387(3)
C27 H27 0.9300
C28 C29 1.397(3)
C28 C33 1.399(3)
C28 Si1 1.876(2)
C29 H29 0.9300
C29 C30 1.383(3)
C30 H30 0.9300
C30 C31 1.377(4)
C31 H31 0.9300
C31 C32 1.377(4)
C32 H32 0.9300
C32 C33 1.386(3)
C33 H33 0.9300
O6 Si1 1.6463(14)
O5 C19 1.471(5)
C19 H19A 0.9700
C19 H19B 0.9700
C19 C20 1.4964(10)
C20 H20A 0.9600
C20 H20B 0.9600
C20 H20C 0.9600
C19' H19C 0.9700
C19' H19D 0.9700
C19' O5' 1.471(4)
C19' C20' 1.490(2)
C20' H20D 0.9600
C20' H20E 0.9600
C20' H20F 0.9600

loop_
_geom_torsion_atom_site_label_1
_geom_torsion_atom_site_label_2
_geom_torsion_atom_site_label_3
_geom_torsion_atom_site_label_4
_geom_torsion
C7 C3 C16 O3 -168.60(16)
C7 C5 C8 O2 57.8(2)
C7 C21 O6 Si1 -174.23(12)
C6 C1 C2 C3 -13.9(3)
C6 C1 C2 C17 116.5(2)
C6 C5 C8 O2 -176.17(18)
C1 C6 C5 C7 -11.3(3)
C1 C6 C5 C8 -139.3(2)
C1 C2 C3 C7 46.7(2)
C1 C2 C3 C16 176.87(16)
C2 C3 C16 O3 60.6(2)
C3 C7 C5 C6 40.2(2)
C3 C7 C5 C8 163.00(16)
C3 C7 C4 O1 94.9(3)
C3 C7 C21 O6 53.0(2)
C3 C16 O3 C18 169.8(2)
C5 C7 C3 C2 -60.2(2)
C5 C7 C3 C16 170.17(16)
C5 C7 C4 O1 -146.4(2)
C5 C7 C21 O6 -65.21(19)
C5 C6 C1 C2 -3.5(3)
C5 C6 C1 C38 178.0(2)
C5 C8 O2 C9 159.88(19)
C38 C1 C2 C3 164.70(18)
C38 C1 C2 C17 -65.0(2)
C17 C2 C3 C7 -81.7(2)
C17 C2 C3 C16 48.4(2)
C4 C7 C3 C2 60.6(2)
C4 C7 C3 C16 -69.0(2)
C4 C7 C5 C6 -81.1(2)
C4 C7 C5 C8 41.7(2)
C4 C7 C21 O6 174.30(15)
C21 C7 C3 C2 179.43(15)
C21 C7 C3 C16 49.8(2)
C21 C7 C5 C6 160.39(16)
C21 C7 C5 C8 -76.9(2)
C21 C7 C4 O1 -25.8(3)
C21 O6 Si1 C36 166.89(15)
C21 O6 Si1 C22 44.95(17)
C21 O6 Si1 C28 -75.43(16)
C18 O5 C19 C20 -87.5(9)
C9 C10 C11 C12 -179.3(3)
C9 C10 C15 C14 179.5(2)
C10 C9 O2 C8 60.3(3)
C10 C11 C12 C13 -0.7(5)
C11 C10 C15 C14 -0.8(4)
C11 C12 C13 C14 0.2(5)
C12 C13 C14 C15 0.0(5)
C13 C14 C15 C10 0.3(4)
C15 C10 C11 C12 1.0(4)
C35 C36 Si1 C22 -59.1(2)
C35 C36 Si1 C28 64.5(2)
C35 C36 Si1 O6 -178.21(18)
C34 C36 Si1 C22 61.6(2)
C34 C36 Si1 C28 -174.88(17)
C34 C36 Si1 O6 -57.55(19)
C37 C36 Si1 C22 -178.61(17)
C37 C36 Si1 C28 -55.1(2)
C37 C36 Si1 O6 62.24(19)
C22 C23 C24 C25 -0.4(4)
C23 C22 C27 C26 1.7(3)
C23 C22 Si1 C36 -58.54(19)
C23 C22 Si1 C28 177.64(16)
C23 C22 Si1 O6 57.22(18)
C23 C24 C25 C26 0.8(4)
C24 C25 C26 C27 0.1(4)
C25 C26 C27 C22 -1.4(4)
C27 C22 C23 C24 -0.8(3)
C27 C22 Si1 C36 124.13(19)
C27 C22 Si1 C28 0.3(2)
C27 C22 Si1 O6 -120.11(18)
C28 C29 C30 C31 0.7(4)
C29 C28 C33 C32 -0.7(3)
C29 C28 Si1 C36 -74.0(2)
C29 C28 Si1 C22 52.0(2)
C29 C28 Si1 O6 172.39(17)
C29 C30 C31 C32 -1.9(4)
C30 C31 C32 C33 1.8(4)
C31 C32 C33 C28 -0.5(4)
C33 C28 C29 C30 0.6(3)
C33 C28 Si1 C36 106.07(19)
C33 C28 Si1 C22 -127.99(18)
C33 C28 Si1 O6 -7.6(2)
O2 C9 C10 C11 66.9(3)
O2 C9 C10 C15 -113.5(2)
O3 C18 O5 C19 -165.5(5)
O3 C18 O5' C19' 173.3(5)
O4 C18 O3 C16 0.0(4)
O4 C18 O5 C19 -2.7(8)
O4 C18 O5' C19' 7.0(8)
Si1 C22 C23 C24 -178.30(18)
Si1 C22 C27 C26 179.12(18)
Si1 C28 C29 C30 -179.41(19)
Si1 C28 C33 C32 179.30(18)
O5 C18 O3 C16 162.2(3)
O5 C18 O5' C19' -90.3(10)
O5' C18 O3 C16 -166.1(3)
O5' C18 O5 C19 101.8(13)
C20' C19' O5' C18 96.5(8)
